data_7014232
loop_
_publ_author_name
'Shea, Suzanne L.'
'Jel\'inek, Tom\'as'
'Perera, Sarath D.'
'St\'ibr, Bohumil'
'Thornton-Pett, Mark'
'Kennedy, John D.'

_publ_section_title
;
 Macropolyhedral boron-containing cluster chemistry. Ligand-induced
 two-electron variations of intercluster bonding intimacy. Structures
 of nineteen-vertex [(eta5-C5Me5)HIrB18H19(PMe2Ph)] and the related
 carbene complex [(eta5-C5Me5)HIrB18H19[C(NHMe)2]].
;
_journal_issue 10
_journal_name_full 'Dalton transactions (Cambridge, England : 2003)'
_journal_page_first 1521
_journal_page_last 1523
_journal_paper_doi 10.1039/b404322g
_journal_year 2004
_chemical_formula_sum 'C13 H43 B18 Ir N2'
_chemical_formula_weight 614.27
_chemical_name_systematic
;
?
;
_space_group_IT_number 14
_symmetry_cell_setting monoclinic
_symmetry_space_group_name_Hall '-P 2yn'
_symmetry_space_group_name_H-M 'P 1 21/n 1'
_atom_sites_solution_hydrogens geom
_atom_sites_solution_primary direct
_atom_sites_solution_secondary difmap
_audit_creation_method SHELXL-97
_cell_angle_alpha 90.00
_cell_angle_beta 104.5570(11)
_cell_angle_gamma 90.00
_cell_formula_units_Z 4
_cell_length_a 12.6547(2)
_cell_length_b 11.4546(2)
_cell_length_c 21.2777(4)
_cell_measurement_reflns_used 28585
_cell_measurement_temperature 160(2)
_cell_measurement_theta_max 30.2
_cell_measurement_theta_min 2.02
_cell_volume 2985.29(9)
_computing_cell_refinement DENZO-SMN
_computing_data_collection 'KCCD (Nonius, 1997)'
_computing_data_reduction DENZO-SMN
_computing_molecular_graphics 'ORTEX (McArdle, 1995)'
_computing_publication_material 'local program'
_computing_structure_refinement 'SHELXL-97 (Sheldrick, 1997)'
_computing_structure_solution 'SHELXS-97 (Sheldrick, 1997)'
_diffrn_ambient_temperature 160(2)
_diffrn_detector_area_resol_mean 9
_diffrn_measured_fraction_theta_full 0.743
_diffrn_measured_fraction_theta_max 0.743
_diffrn_measurement_device_type
;
Nonius KappaCCD area-detector diffractometer
;
_diffrn_measurement_method 'phi-omega scans'
_diffrn_radiation_monochromator graphite
_diffrn_radiation_source 'fine-focus sealed tube'
_diffrn_radiation_type MoK\a
_diffrn_radiation_wavelength 0.71073
_diffrn_reflns_av_R_equivalents 0.0473
_diffrn_reflns_av_sigmaI/netI 0.0398
_diffrn_reflns_limit_h_max 17
_diffrn_reflns_limit_h_min 0
_diffrn_reflns_limit_k_max 14
_diffrn_reflns_limit_k_min -14
_diffrn_reflns_limit_l_max 27
_diffrn_reflns_limit_l_min -27
_diffrn_reflns_number 27971
_diffrn_reflns_theta_full 31.07
_diffrn_reflns_theta_max 31.07
_diffrn_reflns_theta_min 2.03
_diffrn_standards_decay_% 0
_diffrn_standards_interval_count 0
_diffrn_standards_interval_time 0
_diffrn_standards_number 0
_exptl_absorpt_coefficient_mu 4.480
_exptl_absorpt_correction_T_max 0.4390
_exptl_absorpt_correction_T_min 0.2041
_exptl_absorpt_correction_type multi-scan
_exptl_absorpt_process_details
;
Using multiple and symmetry-related data
measurements via the program SORTAV.  See
R.H. Blessing, Acta Cryst (1995), A51, 33-38.
;
_exptl_crystal_colour colourless
_exptl_crystal_density_diffrn 1.367
_exptl_crystal_density_method 'not measured'
_exptl_crystal_description prism
_exptl_crystal_F_000 1208
_exptl_crystal_size_max 0.52
_exptl_crystal_size_mid 0.38
_exptl_crystal_size_min 0.22
_refine_diff_density_max 1.694
_refine_diff_density_min -2.039
_refine_diff_density_rms 0.137
_refine_ls_extinction_coef 0.0091(5)
_refine_ls_extinction_expression Fc^*^=kFc[1+0.001xFc^2^\l^3^/sin(2\q)]^-1/4^
_refine_ls_extinction_method SHELXL
_refine_ls_goodness_of_fit_ref 1.061
_refine_ls_hydrogen_treatment mixed
_refine_ls_matrix_type full
_refine_ls_number_parameters 315
_refine_ls_number_reflns 7112
_refine_ls_number_restraints 0
_refine_ls_restrained_S_all 1.061
_refine_ls_R_factor_all 0.0438
_refine_ls_R_factor_gt 0.0390
_refine_ls_shift/su_max 0.001
_refine_ls_shift/su_mean 0.000
_refine_ls_structure_factor_coef Fsqd
_refine_ls_weighting_details 'calc w=1/[\s^2^(Fo^2^)+(0.0813P)^2^+0.0918P] where P=(Fo^2^+2Fc^2^)/3'
_refine_ls_weighting_scheme calc
_refine_ls_wR_factor_gt 0.1096
_refine_ls_wR_factor_ref 0.1132
_reflns_number_gt 6132
_reflns_number_total 7112
_reflns_threshold_expression >2sigma(I)
_cod_data_source_file b404322g.txt
_cod_data_source_block ss3
_cod_depositor_comments
;
The following automatic conversions were performed:
'_symmetry_cell_setting' value 'Monoclinic' changed to 'monoclinic'
according to '/home/saulius/struct/CIF-dictionaries/cif_core.dic'
dictionary named 'cif_core.dic' version 2.4.1 from 2010-06-29.

Automatic conversion script
Id: cif_fix_enum 1527 2010-12-29 10:47:43Z saulius 
;
_cod_original_sg_symbol_H-M P21/n
_cod_database_code 7014232

loop_
_symmetry_equiv_pos_as_xyz
'x, y, z'
'-x+1/2, y+1/2, -z+1/2'
'-x, -y, -z'
'x-1/2, -y-1/2, z-1/2'

loop_
_atom_site_label
_atom_site_type_symbol
_atom_site_fract_x
_atom_site_fract_y
_atom_site_fract_z
_atom_site_U_iso_or_equiv
_atom_site_adp_type
_atom_site_occupancy
_atom_site_symmetry_multiplicity
_atom_site_calc_flag
_atom_site_refinement_flags
_atom_site_disorder_assembly
_atom_site_disorder_group
Ir9 Ir 0.929018(10) 0.658238(11) 0.218963(6) 0.03537(9) Uani 1 1 d . . .
H9 H 0.8628 0.6939 0.1466 0.042 Uiso 1 1 d . . .
C1 C 0.8006(3) 0.6008(3) 0.2685(2) 0.0450(8) Uani 1 1 d . . .
C2 C 0.8935(3) 0.5277(3) 0.29026(19) 0.0437(8) Uani 1 1 d . . .
C3 C 0.9126(3) 0.4664(3) 0.2360(2) 0.0415(7) Uani 1 1 d . . .
C4 C 0.8300(3) 0.5023(3) 0.18106(19) 0.0424(8) Uani 1 1 d . . .
C5 C 0.7614(3) 0.5873(4) 0.2023(2) 0.0473(9) Uani 1 1 d . . .
C6 C 0.7480(5) 0.6766(4) 0.3089(3) 0.0650(14) Uani 1 1 d . . .
H6A H 0.7252 0.7502 0.2860 0.097 Uiso 1 1 calc R . .
H6B H 0.8001 0.6928 0.3505 0.097 Uiso 1 1 calc R . .
H6C H 0.6840 0.6366 0.3167 0.097 Uiso 1 1 calc R . .
C7 C 0.9570(4) 0.5111(4) 0.3588(2) 0.0562(10) Uani 1 1 d . . .
H7A H 0.9242 0.4481 0.3787 0.084 Uiso 1 1 calc R . .
H7B H 0.9560 0.5836 0.3831 0.084 Uiso 1 1 calc R . .
H7C H 1.0326 0.4908 0.3597 0.084 Uiso 1 1 calc R . .
C8 C 0.9999(3) 0.3785(4) 0.2377(2) 0.0481(9) Uani 1 1 d . . .
H8A H 1.0704 0.4107 0.2613 0.072 Uiso 1 1 calc R . .
H8B H 1.0024 0.3592 0.1932 0.072 Uiso 1 1 calc R . .
H8C H 0.9842 0.3078 0.2597 0.072 Uiso 1 1 calc R . .
C9 C 0.8109(4) 0.4529(4) 0.1149(2) 0.0579(11) Uani 1 1 d . . .
H9A H 0.8697 0.3980 0.1133 0.087 Uiso 1 1 calc R . .
H9B H 0.8098 0.5160 0.0836 0.087 Uiso 1 1 calc R . .
H9C H 0.7407 0.4118 0.1038 0.087 Uiso 1 1 calc R . .
C10 C 0.6587(4) 0.6411(5) 0.1625(3) 0.0658(14) Uani 1 1 d . . .
H10A H 0.5957 0.5960 0.1678 0.099 Uiso 1 1 calc R . .
H10B H 0.6601 0.6409 0.1166 0.099 Uiso 1 1 calc R . .
H10C H 0.6530 0.7216 0.1768 0.099 Uiso 1 1 calc R . .
C111 C 1.0016(3) 1.0427(3) 0.12806(16) 0.0363(7) Uani 1 1 d . . .
N111 N 0.9116(2) 1.0610(3) 0.08137(14) 0.0406(6) Uani 1 1 d . . .
H111 H 0.9064 1.1288 0.0614 0.049 Uiso 1 1 calc R . .
C112 C 0.8205(3) 0.9808(4) 0.0597(2) 0.0516(9) Uani 1 1 d . . .
H11A H 0.8462 0.9095 0.0428 0.077 Uiso 1 1 calc R . .
H11B H 0.7641 1.0178 0.0254 0.077 Uiso 1 1 calc R . .
H11C H 0.7899 0.9611 0.0964 0.077 Uiso 1 1 calc R . .
N112 N 1.0793(3) 1.1212(3) 0.13725(16) 0.0466(8) Uani 1 1 d . . .
H112 H 1.1363 1.1108 0.1703 0.056 Uiso 1 1 calc R . .
C113 C 1.0788(4) 1.2234(4) 0.0974(2) 0.0563(11) Uani 1 1 d . . .
H11D H 1.0639 1.2000 0.0517 0.085 Uiso 1 1 calc R . .
H11E H 1.1501 1.2619 0.1102 0.085 Uiso 1 1 calc R . .
H11F H 1.0220 1.2775 0.1032 0.085 Uiso 1 1 calc R . .
B1 B 1.1452(4) 0.8304(3) 0.2889(2) 0.0389(9) Uani 1 1 d . . .
H1 H 1.2044 0.8489 0.3366 0.047 Uiso 1 1 calc R . .
B2 B 1.1529(3) 0.9061(3) 0.22005(18) 0.0357(7) Uani 1 1 d . . .
H2 H 1.2169 0.9741 0.2213 0.043 Uiso 1 1 calc R . .
B3 B 1.1877(3) 0.7557(3) 0.22877(18) 0.0347(7) Uani 1 1 d . . .
H3 H 1.2735 0.7235 0.2361 0.042 Uiso 1 1 calc R . .
B4 B 1.0991(3) 0.6862(4) 0.2685(2) 0.0366(7) Uani 1 1 d . . .
H4 H 1.1298 0.6118 0.3024 0.044 Uiso 1 1 calc R . .
B5 B 1.0058(4) 0.7963(4) 0.2852(2) 0.0412(8) Uani 1 1 d . . .
H5 H 0.9748 0.7948 0.3300 0.049 Uiso 1 1 calc R . .
B6 B 1.0417(3) 0.9334(4) 0.2546(2) 0.0408(8) Uani 1 1 d . . .
H6 H 1.0316 1.0186 0.2782 0.049 Uiso 1 1 calc R . .
B7 B 1.1165(3) 0.8148(3) 0.15156(18) 0.0326(7) Uani 1 1 d . . .
B8 B 1.0759(3) 0.6703(3) 0.18153(19) 0.0318(7) Uani 1 1 d . . .
H67' H 1.1503 0.5805 0.1680 0.038 Uiso 1 1 d . . .
B10 B 0.9217(3) 0.8529(4) 0.2124(2) 0.0364(10) Uani 1 1 d . . .
H10 H 0.8379 0.9035 0.2081 0.044 Uiso 1 1 d . . .
H101 H 0.9514 0.8598 0.1554 0.044 Uiso 1 1 d . . .
B11 B 1.0216(3) 0.9282(3) 0.17108(19) 0.0352(7) Uani 1 1 d . . .
B1' B 1.1150(3) 0.8066(4) 0.06983(19) 0.0364(7) Uani 1 1 d . . .
H1' H 1.0753 0.8824 0.0397 0.044 Uiso 1 1 calc R . .
B2' B 1.0292(3) 0.7095(3) 0.09838(17) 0.0348(7) Uani 1 1 d . . .
H2' H 0.9384 0.7177 0.0806 0.042 Uiso 1 1 calc R . .
B3' B 1.1036(4) 0.6551(3) 0.0484(2) 0.0383(9) Uani 1 1 d . . .
H3' H 1.0567 0.6200 0.0004 0.046 Uiso 1 1 calc R . .
B4' B 1.2262(4) 0.7313(4) 0.0487(2) 0.0433(9) Uani 1 1 d . . .
H4' H 1.2512 0.7483 0.0026 0.052 Uiso 1 1 calc R . .
B7' B 1.0962(3) 0.5729(4) 0.1150(2) 0.0383(8) Uani 1 1 d . . .
H7' H 1.0572 0.4960 0.1081 0.046 Uiso 1 1 d . . .
B8' B 1.2280(4) 0.5886(4) 0.0853(2) 0.0456(9) Uani 1 1 d . . .
H89' H 1.2613 0.5188 0.0669 0.055 Uiso 1 1 d . . .
H8' H 1.2850 0.6065 0.1387 0.055 Uiso 1 1 d . . .
B9' B 1.3258(3) 0.7019(5) 0.1156(2) 0.0462(9) Uani 1 1 d . . .
H9' H 1.4001 0.6935 0.1140 0.055 Uiso 1 1 d . . .
H91' H 1.3004 0.7644 0.1500 0.055 Uiso 1 1 d . . .
B10' B 1.2466(4) 0.8320(4) 0.1120(2) 0.0424(9) Uani 1 1 d . . .
H10' H 1.2736 0.9318 0.1110 0.051 Uiso 1 1 d . . .

loop_
_atom_site_aniso_label
_atom_site_aniso_U_11
_atom_site_aniso_U_22
_atom_site_aniso_U_33
_atom_site_aniso_U_23
_atom_site_aniso_U_13
_atom_site_aniso_U_12
Ir9 0.03242(11) 0.03485(12) 0.04008(12) 0.00546(4) 0.01140(8) 0.00265(4)
C1 0.0406(19) 0.043(2) 0.058(2) 0.0089(17) 0.0248(18) 0.0022(15)
C2 0.0408(18) 0.048(2) 0.0473(19) 0.0097(16) 0.0196(16) -0.0005(15)
C3 0.0370(16) 0.0352(18) 0.0524(19) 0.0083(15) 0.0112(16) -0.0021(14)
C4 0.0362(17) 0.042(2) 0.0481(19) 0.0055(14) 0.0089(16) -0.0063(14)
C5 0.0323(17) 0.051(2) 0.061(2) 0.0159(18) 0.0158(17) 0.0014(15)
C6 0.071(3) 0.062(3) 0.079(3) 0.014(2) 0.048(3) 0.017(2)
C7 0.063(3) 0.058(3) 0.051(2) 0.0162(18) 0.021(2) 0.010(2)
C8 0.045(2) 0.0385(19) 0.064(2) 0.0063(18) 0.0210(19) -0.0004(16)
C9 0.054(2) 0.055(3) 0.060(2) 0.0020(19) 0.005(2) -0.0135(19)
C10 0.040(2) 0.076(3) 0.079(4) 0.030(2) 0.008(2) 0.006(2)
C111 0.0401(16) 0.0336(17) 0.0347(15) -0.0016(12) 0.0087(14) 0.0021(13)
N111 0.0402(15) 0.0418(15) 0.0377(14) 0.0086(12) 0.0057(12) 0.0042(12)
C112 0.045(2) 0.059(2) 0.0460(19) 0.0084(17) 0.0019(17) -0.0030(18)
N112 0.0547(19) 0.0345(16) 0.0423(16) 0.0053(13) -0.0035(15) -0.0028(15)
C113 0.067(3) 0.038(2) 0.054(2) 0.0107(17) -0.002(2) -0.0110(19)
B1 0.045(2) 0.039(2) 0.0310(18) -0.0011(13) 0.0053(18) 0.0018(15)
B2 0.0374(18) 0.0348(19) 0.0342(16) -0.0002(14) 0.0080(15) 0.0015(14)
B3 0.0339(17) 0.0355(18) 0.0332(16) 0.0015(13) 0.0055(15) -0.0001(14)
B4 0.0322(17) 0.0394(19) 0.0366(17) 0.0041(15) 0.0057(16) 0.0026(15)
B5 0.047(2) 0.040(2) 0.0373(18) 0.0035(16) 0.0124(17) 0.0048(18)
B6 0.045(2) 0.040(2) 0.0359(18) -0.0010(15) 0.0078(17) 0.0074(17)
B7 0.0321(17) 0.0327(17) 0.0334(17) 0.0008(13) 0.0091(15) -0.0005(14)
B8 0.0315(18) 0.0329(18) 0.0329(17) 0.0021(12) 0.0114(16) 0.0011(13)
B10 0.038(2) 0.034(2) 0.038(2) 0.0021(13) 0.011(2) 0.0044(13)
B11 0.0363(18) 0.0325(18) 0.0371(17) 0.0021(14) 0.0097(15) 0.0021(14)
B1' 0.0378(18) 0.0350(18) 0.0355(17) 0.0024(14) 0.0079(15) 0.0010(15)
B2' 0.0376(18) 0.0348(19) 0.0313(16) 0.0007(13) 0.0076(15) 0.0020(15)
B3' 0.045(2) 0.033(2) 0.037(2) 0.0015(13) 0.0113(19) 0.0050(14)
B4' 0.046(2) 0.043(2) 0.043(2) 0.0057(16) 0.0154(18) 0.0044(17)
B7' 0.041(2) 0.0338(19) 0.0385(18) 0.0003(14) 0.0077(17) -0.0010(15)
B8' 0.049(2) 0.045(2) 0.044(2) 0.0020(17) 0.0132(19) 0.0101(18)
B9' 0.0348(19) 0.059(3) 0.048(2) 0.009(2) 0.0162(18) 0.0073(19)
B10' 0.036(2) 0.047(2) 0.043(2) 0.0047(16) 0.0079(18) -0.0009(15)

loop_
_atom_type_symbol
_atom_type_description
_atom_type_scat_dispersion_real
_atom_type_scat_dispersion_imag
_atom_type_scat_source
C C 0.0033 0.0016 'International Tables Vol C Tables 4.2.6.8 and 6.1.1.4'
H H 0.0000 0.0000 'International Tables Vol C Tables 4.2.6.8 and 6.1.1.4'
B B 0.0013 0.0007 'International Tables Vol C Tables 4.2.6.8 and 6.1.1.4'
Ir Ir -1.4442 7.9887 'International Tables Vol C Tables 4.2.6.8 and 6.1.1.4'
N N 0.0061 0.0033 'International Tables Vol C Tables 4.2.6.8 and 6.1.1.4'

loop_
_geom_angle_atom_site_label_1
_geom_angle_atom_site_label_2
_geom_angle_atom_site_label_3
_geom_angle
_geom_angle_site_symmetry_1
_geom_angle_site_symmetry_3
_geom_angle_publ_flag
B4 Ir9 B5 49.59(16) . . ?
B4 Ir9 B8 48.85(16) . . ?
B5 Ir9 B8 84.76(15) . . ?
B4 Ir9 C4 134.22(15) . . ?
B5 Ir9 C4 160.25(15) . . ?
B8 Ir9 C4 111.74(14) . . ?
B4 Ir9 C5 157.69(15) . . ?
B5 Ir9 C5 128.58(17) . . ?
B8 Ir9 C5 145.70(16) . . ?
C4 Ir9 C5 38.22(15) . . ?
B4 Ir9 B10 84.45(15) . . ?
B5 Ir9 B10 47.17(16) . . ?
B8 Ir9 B10 86.58(13) . . ?
C4 Ir9 B10 140.50(15) . . ?
C5 Ir9 B10 109.48(15) . . ?
B4 Ir9 C3 100.76(14) . . ?
B5 Ir9 C3 130.61(15) . . ?
B8 Ir9 C3 103.89(14) . . ?
C4 Ir9 C3 37.09(13) . . ?
C5 Ir9 C3 62.81(14) . . ?
B10 Ir9 C3 169.32(15) . . ?
B4 Ir9 C1 124.16(15) . . ?
B5 Ir9 C1 99.58(16) . . ?
B8 Ir9 C1 164.52(13) . . ?
C4 Ir9 C1 61.65(15) . . ?
C5 Ir9 C1 36.04(15) . . ?
B10 Ir9 C1 107.33(14) . . ?
C3 Ir9 C1 62.02(15) . . ?
B4 Ir9 C2 96.45(15) . . ?
B5 Ir9 C2 100.28(15) . . ?
B8 Ir9 C2 127.87(13) . . ?
C4 Ir9 C2 61.30(14) . . ?
C5 Ir9 C2 61.28(14) . . ?
B10 Ir9 C2 133.77(15) . . ?
C3 Ir9 C2 36.89(15) . . ?
C1 Ir9 C2 36.85(13) . . ?
B4 Ir9 H9 129.91(11) . . ?
B5 Ir9 H9 118.35(11) . . ?
B8 Ir9 H9 85.52(10) . . ?
C4 Ir9 H9 75.26(10) . . ?
C5 Ir9 H9 72.11(11) . . ?
B10 Ir9 H9 71.57(11) . . ?
C3 Ir9 H9 110.83(10) . . ?
C1 Ir9 H9 105.04(11) . . ?
C2 Ir9 H9 131.92(10) . . ?
C5 C1 C2 108.7(3) . . ?
C5 C1 C6 123.7(4) . . ?
C2 C1 C6 127.5(4) . . ?
C5 C1 Ir9 70.8(2) . . ?
C2 C1 Ir9 71.9(2) . . ?
C6 C1 Ir9 125.5(3) . . ?
C1 C2 C3 108.8(3) . . ?
C1 C2 C7 126.2(4) . . ?
C3 C2 C7 124.9(4) . . ?
C1 C2 Ir9 71.3(2) . . ?
C3 C2 Ir9 71.2(2) . . ?
C7 C2 Ir9 126.4(3) . . ?
C4 C3 C2 106.5(3) . . ?
C4 C3 C8 127.2(4) . . ?
C2 C3 C8 126.2(4) . . ?
C4 C3 Ir9 70.3(2) . . ?
C2 C3 Ir9 71.9(2) . . ?
C8 C3 Ir9 124.6(3) . . ?
C3 C4 C5 108.3(4) . . ?
C3 C4 C9 125.6(4) . . ?
C5 C4 C9 125.9(4) . . ?
C3 C4 Ir9 72.6(2) . . ?
C5 C4 Ir9 71.0(2) . . ?
C9 C4 Ir9 126.7(3) . . ?
C1 C5 C4 107.7(3) . . ?
C1 C5 C10 124.8(4) . . ?
C4 C5 C10 127.1(4) . . ?
C1 C5 Ir9 73.2(2) . . ?
C4 C5 Ir9 70.8(2) . . ?
C10 C5 Ir9 126.9(3) . . ?
C1 C6 H6A 109.5 . . ?
C1 C6 H6B 109.5 . . ?
H6A C6 H6B 109.5 . . ?
C1 C6 H6C 109.5 . . ?
H6A C6 H6C 109.5 . . ?
H6B C6 H6C 109.5 . . ?
C2 C7 H7A 109.5 . . ?
C2 C7 H7B 109.5 . . ?
H7A C7 H7B 109.5 . . ?
C2 C7 H7C 109.5 . . ?
H7A C7 H7C 109.5 . . ?
H7B C7 H7C 109.5 . . ?
C3 C8 H8A 109.5 . . ?
C3 C8 H8B 109.5 . . ?
H8A C8 H8B 109.5 . . ?
C3 C8 H8C 109.5 . . ?
H8A C8 H8C 109.5 . . ?
H8B C8 H8C 109.5 . . ?
C4 C9 H9A 109.5 . . ?
C4 C9 H9B 109.5 . . ?
H9A C9 H9B 109.5 . . ?
C4 C9 H9C 109.5 . . ?
H9A C9 H9C 109.5 . . ?
H9B C9 H9C 109.5 . . ?
C5 C10 H10A 109.5 . . ?
C5 C10 H10B 109.5 . . ?
H10A C10 H10B 109.5 . . ?
C5 C10 H10C 109.5 . . ?
H10A C10 H10C 109.5 . . ?
H10B C10 H10C 109.5 . . ?
N112 C111 N111 118.3(3) . . ?
N112 C111 B11 118.5(3) . . ?
N111 C111 B11 123.2(3) . . ?
C111 N111 C112 126.9(3) . . ?
C111 N111 H111 116.6 . . ?
C112 N111 H111 116.6 . . ?
N111 C112 H11A 109.5 . . ?
N111 C112 H11B 109.5 . . ?
H11A C112 H11B 109.5 . . ?
N111 C112 H11C 109.5 . . ?
H11A C112 H11C 109.5 . . ?
H11B C112 H11C 109.5 . . ?
C111 N112 C113 125.1(3) . . ?
C111 N112 H112 117.4 . . ?
C113 N112 H112 117.4 . . ?
N112 C113 H11D 109.5 . . ?
N112 C113 H11E 109.5 . . ?
H11D C113 H11E 109.5 . . ?
N112 C113 H11F 109.5 . . ?
H11D C113 H11F 109.5 . . ?
H11E C113 H11F 109.5 . . ?
B2 B1 B3 61.8(2) . . ?
B2 B1 B4 110.2(3) . . ?
B3 B1 B4 60.1(2) . . ?
B2 B1 B6 60.7(2) . . ?
B3 B1 B6 111.0(3) . . ?
B4 B1 B6 110.8(3) . . ?
B2 B1 B5 109.7(3) . . ?
B3 B1 B5 110.2(3) . . ?
B4 B1 B5 61.6(2) . . ?
B6 B1 B5 60.6(3) . . ?
B2 B1 H1 120.5 . . ?
B3 B1 H1 120.1 . . ?
B4 B1 H1 120.3 . . ?
B6 B1 H1 120.1 . . ?
B5 B1 H1 120.6 . . ?
B1 B2 B11 109.4(3) . . ?
B1 B2 B7 110.2(3) . . ?
B11 B2 B7 65.1(2) . . ?
B1 B2 B6 61.1(2) . . ?
B11 B2 B6 59.0(2) . . ?
B7 B2 B6 112.3(3) . . ?
B1 B2 B3 59.3(2) . . ?
B11 B2 B3 112.2(3) . . ?
B7 B2 B3 61.1(2) . . ?
B6 B2 B3 109.3(3) . . ?
B1 B2 H2 121.6 . . ?
B11 B2 H2 119.2 . . ?
B7 B2 H2 118.0 . . ?
B6 B2 H2 120.9 . . ?
B3 B2 H2 120.8 . . ?
B1 B3 B4 60.9(2) . . ?
B1 B3 B2 58.9(2) . . ?
B4 B3 B2 108.5(3) . . ?
B1 B3 B7 108.2(3) . . ?
B4 B3 B7 112.1(3) . . ?
B2 B3 B7 59.0(2) . . ?
B1 B3 B8 109.5(3) . . ?
B4 B3 B8 61.0(2) . . ?
B2 B3 B8 109.1(3) . . ?
B7 B3 B8 63.3(2) . . ?
B1 B3 H3 122.0 . . ?
B4 B3 H3 119.8 . . ?
B2 B3 H3 122.7 . . ?
B7 B3 H3 119.9 . . ?
B8 B3 H3 119.8 . . ?
B3 B4 B1 58.9(2) . . ?
B3 B4 B8 60.8(2) . . ?
B1 B4 B8 107.7(3) . . ?
B3 B4 B5 107.7(3) . . ?
B1 B4 B5 59.7(3) . . ?
B8 B4 B5 108.8(3) . . ?
B3 B4 Ir9 120.6(2) . . ?
B1 B4 Ir9 118.9(3) . . ?
B8 B4 Ir9 66.53(18) . . ?
B5 B4 Ir9 65.44(19) . . ?
B3 B4 H4 119.7 . . ?
B1 B4 H4 120.8 . . ?
B8 B4 H4 121.5 . . ?
B5 B4 H4 122.5 . . ?
Ir9 B4 H4 110.0 . . ?
B10 B5 B1 109.2(3) . . ?
B10 B5 B6 61.0(2) . . ?
B1 B5 B6 59.4(2) . . ?
B10 B5 B4 111.1(3) . . ?
B1 B5 B4 58.6(2) . . ?
B6 B5 B4 107.4(3) . . ?
B10 B5 Ir9 68.1(2) . . ?
B1 B5 Ir9 117.5(3) . . ?
B6 B5 Ir9 120.7(2) . . ?
B4 B5 Ir9 64.97(19) . . ?
B10 B5 H5 119.3 . . ?
B1 B5 H5 121.3 . . ?
B6 B5 H5 119.8 . . ?
B4 B5 H5 122.6 . . ?
Ir9 B5 H5 110.2 . . ?
B11 B6 B2 59.7(2) . . ?
B11 B6 B1 107.6(3) . . ?
B2 B6 B1 58.2(2) . . ?
B11 B6 B5 110.8(3) . . ?
B2 B6 B5 107.1(3) . . ?
B1 B6 B5 60.0(3) . . ?
B11 B6 B10 65.5(2) . . ?
B2 B6 B10 111.1(3) . . ?
B1 B6 B10 107.8(3) . . ?
B5 B6 B10 58.6(2) . . ?
B11 B6 H6 119.2 . . ?
B2 B6 H6 122.2 . . ?
B1 B6 H6 123.3 . . ?
B5 B6 H6 122.0 . . ?
B10 B6 H6 119.4 . . ?
B1' B7 B2 142.8(3) . . ?
B1' B7 B3 140.5(3) . . ?
B2 B7 B3 60.0(2) . . ?
B1' B7 B2' 59.4(2) . . ?
B2 B7 B2' 154.0(3) . . ?
B3 B7 B2' 113.9(3) . . ?
B1' B7 B11 114.2(3) . . ?
B2 B7 B11 57.0(2) . . ?
B3 B7 B11 105.0(3) . . ?
B2' B7 B11 105.8(3) . . ?
B1' B7 B8 110.8(3) . . ?
B2 B7 B8 106.1(3) . . ?
B3 B7 B8 58.5(2) . . ?
B2' B7 B8 57.1(2) . . ?
B11 B7 B8 106.7(2) . . ?
B1' B7 B10' 53.0(2) . . ?
B2 B7 B10' 102.4(3) . . ?
B3 B7 B10' 98.2(2) . . ?
B2' B7 B10' 103.5(2) . . ?
B11 B7 B10' 130.5(3) . . ?
B8 B7 B10' 122.7(3) . . ?
B2' B8 B3 115.8(3) . . ?
B2' B8 B4 157.2(3) . . ?
B3 B8 B4 58.1(2) . . ?
B2' B8 B7' 58.1(2) . . ?
B3 B8 B7' 120.5(3) . . ?
B4 B8 B7' 144.8(3) . . ?
B2' B8 B7 59.5(2) . . ?
B3 B8 B7 58.1(2) . . ?
B4 B8 B7 105.6(3) . . ?
B7' B8 B7 99.5(3) . . ?
B2' B8 Ir9 106.1(2) . . ?
B3 B8 Ir9 116.6(2) . . ?
B4 B8 Ir9 64.62(18) . . ?
B7' B8 Ir9 121.7(2) . . ?
B7 B8 Ir9 120.2(2) . . ?
B2' B8 H67' 92.9(2) . . ?
B3 B8 H67' 92.1(2) . . ?
B4 B8 H67' 108.8(3) . . ?
B7' B8 H67' 38.58(16) . . ?
B7 B8 H67' 107.7(3) . . ?
Ir9 B8 H67' 131.8(2) . . ?
B5 B10 B6 60.5(2) . . ?
B5 B10 B11 104.2(3) . . ?
B6 B10 B11 55.3(2) . . ?
B5 B10 Ir9 64.7(2) . . ?
B6 B10 Ir9 117.5(2) . . ?
B11 B10 Ir9 117.1(2) . . ?
B5 B10 H10 125.1(3) . . ?
B6 B10 H10 114.2(3) . . ?
B11 B10 H10 115.0(3) . . ?
Ir9 B10 H10 120.8(3) . . ?
B5 B10 H101 124.3(3) . . ?
B6 B10 H101 91.6(3) . . ?
B11 B10 H101 37.10(16) . . ?
Ir9 B10 H101 95.6(2) . . ?
H10 B10 H101 110.0(3) . . ?
C111 B11 B6 121.7(3) . . ?
C111 B11 B2 117.1(3) . . ?
B6 B11 B2 61.3(2) . . ?
C111 B11 B7 117.5(3) . . ?
B6 B11 B7 108.2(3) . . ?
B2 B11 B7 57.8(2) . . ?
C111 B11 B10 127.6(3) . . ?
B6 B11 B10 59.2(2) . . ?
B2 B11 B10 107.4(3) . . ?
B7 B11 B10 108.7(3) . . ?
C111 B11 H101 113.0(3) . . ?
B6 B11 H101 102.8(3) . . ?
B2 B11 H101 127.9(3) . . ?
B7 B11 H101 87.4(2) . . ?
B10 B11 H101 44.57(18) . . ?
B10' B1' B7 72.6(3) . . ?
B10' B1' B2' 122.0(3) . . ?
B7 B1' B2' 62.7(2) . . ?
B10' B1' B3' 107.8(3) . . ?
B7 B1' B3' 106.7(3) . . ?
B2' B1' B3' 57.3(2) . . ?
B10' B1' B4' 59.5(2) . . ?
B7 B1' B4' 117.6(3) . . ?
B2' B1' B4' 111.8(3) . . ?
B3' B1' B4' 59.4(2) . . ?
B10' B1' H1' 114.0 . . ?
B7 B1' H1' 114.9 . . ?
B2' B1' H1' 117.3 . . ?
B3' B1' H1' 127.6 . . ?
B4' B1' H1' 119.6 . . ?
B3' B2' B1' 62.1(2) . . ?
B3' B2' B7' 59.3(2) . . ?
B1' B2' B7' 108.7(3) . . ?
B3' B2' B8 115.5(3) . . ?
B1' B2' B8 115.0(3) . . ?
B7' B2' B8 63.6(2) . . ?
B3' B2' B7 106.6(3) . . ?
B1' B2' B7 57.9(2) . . ?
B7' B2' B7 106.0(3) . . ?
B8 B2' B7 63.3(2) . . ?
B3' B2' H2' 120.1 . . ?
B1' B2' H2' 119.9 . . ?
B7' B2' H2' 122.7 . . ?
B8 B2' H2' 114.4 . . ?
B7 B2' H2' 124.3 . . ?
B2' B3' B7' 62.3(2) . . ?
B2' B3' B8' 117.1(3) . . ?
B7' B3' B8' 67.7(3) . . ?
B2' B3' B4' 115.8(3) . . ?
B7' B3' B4' 119.5(3) . . ?
B8' B3' B4' 61.7(3) . . ?
B2' B3' B1' 60.6(2) . . ?
B7' B3' B1' 109.8(3) . . ?
B8' B3' B1' 107.6(3) . . ?
B4' B3' B1' 60.6(2) . . ?
B2' B3' H3' 116.9 . . ?
B7' B3' H3' 115.5 . . ?
B8' B3' H3' 117.7 . . ?
B4' B3' H3' 116.1 . . ?
B1' B3' H3' 124.7 . . ?
B9' B4' B10' 62.9(3) . . ?
B9' B4' B3' 111.8(3) . . ?
B10' B4' B3' 106.7(3) . . ?
B9' B4' B1' 110.6(3) . . ?
B10' B4' B1' 57.5(2) . . ?
B3' B4' B1' 60.0(2) . . ?
B9' B4' B8' 61.9(3) . . ?
B10' B4' B8' 106.4(3) . . ?
B3' B4' B8' 58.3(2) . . ?
B1' B4' B8' 104.5(3) . . ?
B9' B4' H4' 117.3 . . ?
B10' B4' H4' 122.8 . . ?
B3' B4' H4' 121.4 . . ?
B1' B4' H4' 123.1 . . ?
B8' B4' H4' 123.9 . . ?
B3' B7' B2' 58.4(2) . . ?
B3' B7' B8 110.0(3) . . ?
B2' B7' B8 58.3(2) . . ?
B3' B7' B8' 56.8(2) . . ?
B2' B7' B8' 105.2(3) . . ?
B8 B7' B8' 119.1(3) . . ?
B3' B7' H67' 128.0(3) . . ?
B2' B7' H67' 105.2(3) . . ?
B8 B7' H67' 51.8(2) . . ?
B8' B7' H67' 88.0(3) . . ?
B3' B7' H7' 119.1(3) . . ?
B2' B7' H7' 123.6(4) . . ?
B8 B7' H7' 118.5(3) . . ?
B8' B7' H7' 117.9(3) . . ?
H67' B7' H7' 110.7(4) . . ?
B3' B8' B9' 107.9(3) . . ?
B3' B8' B4' 60.0(2) . . ?
B9' B8' B4' 55.6(2) . . ?
B3' B8' B7' 55.5(2) . . ?
B9' B8' B7' 121.5(3) . . ?
B4' B8' B7' 107.8(3) . . ?
B3' B8' H89' 125.3(4) . . ?
B9' B8' H89' 112.8(4) . . ?
B4' B8' H89' 120.1(4) . . ?
B7' B8' H89' 121.5(4) . . ?
B3' B8' H8' 127.6(3) . . ?
B9' B8' H8' 48.8(2) . . ?
B4' B8' H8' 101.1(3) . . ?
B7' B8' H8' 94.0(3) . . ?
H89' B8' H8' 106.7(4) . . ?
B4' B9' B10' 60.2(3) . . ?
B4' B9' B8' 62.6(3) . . ?
B10' B9' B8' 105.0(3) . . ?
B4' B9' H8' 101.3(3) . . ?
B10' B9' H8' 115.3(3) . . ?
B8' B9' H8' 41.9(2) . . ?
B4' B9' H9' 121.8(4) . . ?
B10' B9' H9' 129.0(5) . . ?
B8' B9' H9' 120.7(4) . . ?
H8' B9' H9' 113.6(4) . . ?
B4' B9' H91' 98.4(3) . . ?
B10' B9' H91' 41.3(2) . . ?
B8' B9' H91' 114.1(3) . . ?
H8' B9' H91' 94.5(3) . . ?
H9' B9' H91' 122.1(5) . . ?
B1' B10' B4' 62.9(3) . . ?
B1' B10' B9' 110.0(3) . . ?
B4' B10' B9' 56.9(3) . . ?
B1' B10' B7 54.4(2) . . ?
B4' B10' B7 106.1(3) . . ?
B9' B10' B7 113.9(3) . . ?
B1' B10' H91' 123.9(3) . . ?
B4' B10' H91' 92.4(3) . . ?
B9' B10' H91' 38.4(2) . . ?
B7 B10' H91' 92.3(3) . . ?
B1' B10' H10' 113.5(3) . . ?
B4' B10' H10' 127.3(4) . . ?
B9' B10' H10' 129.7(4) . . ?
B7 B10' H10' 111.4(3) . . ?
H91' B10' H10' 120.9(4) . . ?

loop_
_geom_bond_atom_site_label_1
_geom_bond_atom_site_label_2
_geom_bond_distance
_geom_bond_site_symmetry_2
_geom_bond_publ_flag
Ir9 B4 2.170(4) . ?
Ir9 B5 2.178(5) . ?
Ir9 B8 2.203(4) . ?
Ir9 C4 2.214(4) . ?
Ir9 C5 2.216(4) . ?
Ir9 B10 2.234(4) . ?
Ir9 C3 2.245(4) . ?
Ir9 C1 2.246(3) . ?
Ir9 C2 2.254(4) . ?
Ir9 H9 1.60972(13) . ?
C1 C5 1.381(6) . ?
C1 C2 1.423(5) . ?
C1 C6 1.491(6) . ?
C2 C3 1.424(6) . ?
C2 C7 1.490(6) . ?
C3 C4 1.419(5) . ?
C3 C8 1.487(5) . ?
C4 C5 1.450(5) . ?
C4 C9 1.481(6) . ?
C5 C10 1.494(6) . ?
C6 H6A 0.9800 . ?
C6 H6B 0.9800 . ?
C6 H6C 0.9800 . ?
C7 H7A 0.9800 . ?
C7 H7B 0.9800 . ?
C7 H7C 0.9800 . ?
C8 H8A 0.9800 . ?
C8 H8B 0.9800 . ?
C8 H8C 0.9800 . ?
C9 H9A 0.9800 . ?
C9 H9B 0.9800 . ?
C9 H9C 0.9800 . ?
C10 H10A 0.9800 . ?
C10 H10B 0.9800 . ?
C10 H10C 0.9800 . ?
C111 N112 1.311(5) . ?
C111 N111 1.326(4) . ?
C111 B11 1.583(5) . ?
N111 C112 1.455(5) . ?
N111 H111 0.8800 . ?
C112 H11A 0.9800 . ?
C112 H11B 0.9800 . ?
C112 H11C 0.9800 . ?
N112 C113 1.445(5) . ?
N112 H112 0.8800 . ?
C113 H11D 0.9800 . ?
C113 H11E 0.9800 . ?
C113 H11F 0.9800 . ?
B1 B2 1.726(6) . ?
B1 B3 1.733(6) . ?
B1 B4 1.769(6) . ?
B1 B6 1.778(6) . ?
B1 B5 1.789(7) . ?
B1 H1 1.1200 . ?
B2 B11 1.743(5) . ?
B2 B7 1.759(5) . ?
B2 B6 1.771(6) . ?
B2 B3 1.777(6) . ?
B2 H2 1.1200 . ?
B3 B4 1.755(6) . ?
B3 B7 1.796(5) . ?
B3 B8 1.804(5) . ?
B3 H3 1.1200 . ?
B4 B8 1.808(6) . ?
B4 B5 1.823(6) . ?
B4 H4 1.1200 . ?
B5 B10 1.766(6) . ?
B5 B6 1.801(6) . ?
B5 H5 1.1200 . ?
B6 B11 1.731(6) . ?
B6 B10 1.809(6) . ?
B6 H6 1.1200 . ?
B7 B1' 1.737(5) . ?
B7 B2' 1.823(5) . ?
B7 B11 1.885(5) . ?
B7 B8 1.890(5) . ?
B7 B10' 2.038(6) . ?
B8 B2' 1.776(5) . ?
B8 B7' 1.871(6) . ?
B8 H67' 1.471(4) . ?
B10 B11 1.917(6) . ?
B10 H10 1.192(4) . ?
B10 H101 1.360(4) . ?
B11 H101 1.169(4) . ?
B1' B10' 1.706(6) . ?
B1' B2' 1.765(6) . ?
B1' B3' 1.791(5) . ?
B1' B4' 1.801(6) . ?
B1' H1' 1.1200 . ?
B2' B3' 1.705(6) . ?
B2' B7' 1.772(6) . ?
B2' H2' 1.1200 . ?
B3' B7' 1.722(6) . ?
B3' B8' 1.748(6) . ?
B3' B4' 1.780(6) . ?
B3' H3' 1.1200 . ?
B4' B9' 1.681(6) . ?
B4' B10' 1.743(6) . ?
B4' B8' 1.809(6) . ?
B4' H4' 1.1200 . ?
B7' B8' 1.934(6) . ?
B7' H67' 1.166(4) . ?
B7' H7' 1.003(4) . ?
B8' B9' 1.797(7) . ?
B8' H89' 1.026(4) . ?
B8' H8' 1.201(5) . ?
B9' B10' 1.787(6) . ?
B9' H8' 1.353(5) . ?
B9' H9' 0.954(4) . ?
B9' H91' 1.128(5) . ?
B10' H91' 1.200(4) . ?
B10' H10' 1.195(4) . ?
